data_4102633
loop_
_publ_author_name
'Michael L. Singleton'
'Joseph H. Reibenspies'
'Marcetta Y. Darensbourg'

_publ_section_title
;
 A Cyclodextrin Host/Guest Approach to a Hydrogenase Active Site
 Biomimetic Cavity
;
_journal_name_full 'Journal of the American Chemical Society'
_journal_page_first 8870
_journal_page_last 8871
_journal_paper_doi 10.1021/ja103774j
_journal_volume 132
_journal_year 2010
_chemical_formula_sum 'C22 H24 Fe2 N2 O9 S3'
_chemical_formula_weight 668.31
_chemical_name_common TEA1
_chemical_name_systematic
;
 ?
;
_space_group_IT_number 14
_symmetry_cell_setting monoclinic
_symmetry_space_group_name_Hall '-P 2ybc'
_symmetry_space_group_name_H-M 'P 1 21/c 1'
_atom_sites_solution_hydrogens geom
_atom_sites_solution_primary direct
_atom_sites_solution_secondary difmap
_audit_creation_method SHELXL-97
_cell_angle_alpha 90.00
_cell_angle_beta 99.752(2)
_cell_angle_gamma 90.00
_cell_formula_units_Z 4
_cell_length_a 22.1279(2)
_cell_length_b 7.6853(5)
_cell_length_c 16.7425(10)
_cell_measurement_reflns_used 2531
_cell_measurement_temperature 110(2)
_cell_measurement_theta_max 21.20
_cell_measurement_theta_min 2.47
_cell_volume 2806.1(2)
_computing_cell_refinement 'Bruker APEXII'
_computing_data_collection 'Bruker APEXII'
_computing_data_reduction 'Bruker SAINT'
_computing_molecular_graphics 'Bruker SHELXTL'
_computing_publication_material 'Bruker SHELXTL'
_computing_structure_refinement 'SHELXL-97 (Sheldrick, 2008)'
_computing_structure_solution 'SHELXS-97 (Sheldrick, 2008)'
_diffrn_ambient_temperature 110(2)
_diffrn_measured_fraction_theta_full 0.992
_diffrn_measured_fraction_theta_max 0.992
_diffrn_measurement_device_type 'CCD area detector'
_diffrn_measurement_method 'phi and omega scans'
_diffrn_radiation_monochromator graphite
_diffrn_radiation_source 'fine-focus sealed tube'
_diffrn_radiation_type MoK\a
_diffrn_radiation_wavelength 0.71073
_diffrn_reflns_av_R_equivalents 0.0000
_diffrn_reflns_av_sigmaI/netI 0.0596
_diffrn_reflns_limit_h_max 25
_diffrn_reflns_limit_h_min -26
_diffrn_reflns_limit_k_max 9
_diffrn_reflns_limit_k_min 0
_diffrn_reflns_limit_l_max 19
_diffrn_reflns_limit_l_min 0
_diffrn_reflns_number 4854
_diffrn_reflns_theta_full 25.00
_diffrn_reflns_theta_max 25.00
_diffrn_reflns_theta_min 2.49
_exptl_absorpt_coefficient_mu 1.308
_exptl_absorpt_correction_T_max 0.9870
_exptl_absorpt_correction_T_min 0.8803
_exptl_absorpt_correction_type multi-scan
_exptl_absorpt_process_details sadabs
_exptl_crystal_colour 'red       '
_exptl_crystal_density_diffrn 1.582
_exptl_crystal_density_method 'not measured'
_exptl_crystal_description 'needle    '
_exptl_crystal_F_000 1368
_exptl_crystal_size_max 0.10
_exptl_crystal_size_mid 0.01
_exptl_crystal_size_min 0.01
_refine_diff_density_max 0.537
_refine_diff_density_min -0.366
_refine_diff_density_rms 0.091
_refine_ls_extinction_coef 0.0010(5)
_refine_ls_extinction_expression Fc^*^=kFc[1+0.001xFc^2^\l^3^/sin(2\q)]^-1/4^
_refine_ls_extinction_method SHELXL
_refine_ls_goodness_of_fit_ref 1.064
_refine_ls_hydrogen_treatment constr
_refine_ls_matrix_type full
_refine_ls_number_parameters 345
_refine_ls_number_reflns 4889
_refine_ls_number_restraints 0
_refine_ls_restrained_S_all 1.064
_refine_ls_R_factor_all 0.0575
_refine_ls_R_factor_gt 0.0408
_refine_ls_shift/su_max 0.001
_refine_ls_shift/su_mean 0.000
_refine_ls_structure_factor_coef Fsqd
_refine_ls_weighting_details 'calc w=1/[\s^2^(Fo^2^)+(0.0503P)^2^+0.0000P] where P=(Fo^2^+2Fc^2^)/3'
_refine_ls_weighting_scheme calc
_refine_ls_wR_factor_gt 0.0888
_refine_ls_wR_factor_ref 0.0941
_reflns_number_gt 4045
_reflns_number_total 4889
_reflns_threshold_expression >2sigma(I)
_cod_data_source_file ja103774j_si_004.cif
_cod_data_source_block TEA1
_cod_database_code 4102633

loop_
_symmetry_equiv_pos_as_xyz
'x, y, z'
'-x, y+1/2, -z+1/2'
'-x, -y, -z'
'x, -y-1/2, z-1/2'

loop_
_atom_site_label
_atom_site_type_symbol
_atom_site_fract_x
_atom_site_fract_y
_atom_site_fract_z
_atom_site_U_iso_or_equiv
_atom_site_adp_type
_atom_site_occupancy
_atom_site_symmetry_multiplicity
_atom_site_calc_flag
_atom_site_refinement_flags
Fe1 Fe 0.07671(3) 0.28307(8) 0.38130(4) 0.01920(18) Uani 1 1 d .
Fe2 Fe 0.12430(3) -0.00367(8) 0.42518(4) 0.01820(17) Uani 1 1 d .
S1 S 0.17879(5) 0.24277(15) 0.41135(8) 0.0205(3) Uani 1 1 d .
S2 S 0.07888(6) 0.05322(14) 0.29676(7) 0.0188(3) Uani 1 1 d .
S3 S 0.37847(5) -0.48376(15) 0.33183(7) 0.0216(3) Uani 1 1 d .
O1 O -0.05462(15) 0.2253(4) 0.3789(2) 0.0298(8) Uani 1 1 d .
O2 O 0.08809(18) 0.4691(4) 0.5355(2) 0.0394(10) Uani 1 1 d .
O3 O 0.07919(17) 0.5931(5) 0.2798(2) 0.0366(9) Uani 1 1 d .
O4 O 0.01034(16) -0.1920(5) 0.4326(2) 0.0342(9) Uani 1 1 d .
O5 O 0.15343(17) 0.0511(5) 0.6014(2) 0.0364(9) Uani 1 1 d .
O6 O 0.20259(15) -0.3137(4) 0.4235(2) 0.0357(9) Uani 1 1 d .
O7 O 0.34704(15) -0.6314(4) 0.3599(2) 0.0409(10) Uani 1 1 d .
O8 O 0.42737(14) -0.4181(4) 0.3917(2) 0.0282(8) Uani 1 1 d .
O9 O 0.39758(18) -0.5133(5) 0.2552(2) 0.0436(11) Uani 1 1 d .
N1 N 0.19838(17) 0.1028(5) 0.2640(2) 0.0214(9) Uani 1 1 d .
C1 C -0.0045(2) 0.2474(6) 0.3769(3) 0.0228(11) Uani 1 1 d .
C2 C 0.0829(2) 0.3961(6) 0.4747(3) 0.0244(11) Uani 1 1 d .
C3 C 0.0758(2) 0.4708(6) 0.3159(3) 0.0229(11) Uani 1 1 d .
C4 C 0.0558(2) -0.1200(6) 0.4315(3) 0.0230(11) Uani 1 1 d .
C5 C 0.1419(2) 0.0275(6) 0.5327(3) 0.0263(12) Uani 1 1 d .
C6 C 0.1742(2) -0.1907(6) 0.4207(3) 0.0249(11) Uani 1 1 d .
C7 C 0.2082(2) 0.2577(6) 0.3139(3) 0.0214(11) Uani 1 1 d .
C8 C 0.1357(2) 0.0781(6) 0.2273(3) 0.0238(11) Uani 1 1 d .
C9 C 0.2391(2) -0.0396(6) 0.2833(3) 0.0194(11) Uani 1 1 d .
C10 C 0.2885(2) -0.0290(6) 0.3464(3) 0.0191(10) Uani 1 1 d .
H10A H 0.2937 0.0714 0.3799 0.023 Uiso 1 1 calc R
C11 C 0.3305(2) -0.1653(6) 0.3608(3) 0.0192(11) Uani 1 1 d .
H11A H 0.3644 -0.1555 0.4037 0.023 Uiso 1 1 calc R
C12 C 0.3240(2) -0.3127(6) 0.3145(3) 0.0175(10) Uani 1 1 d .
C13 C 0.2748(2) -0.3221(6) 0.2511(3) 0.0214(11) Uani 1 1 d .
H13A H 0.2700 -0.4230 0.2179 0.026 Uiso 1 1 calc R
C14 C 0.2326(2) -0.1889(6) 0.2351(3) 0.0218(11) Uani 1 1 d .
H14A H 0.1992 -0.1989 0.1914 0.026 Uiso 1 1 calc R
N1E N 0.39622(18) 0.0795(5) 0.1198(2) 0.0217(9) Uani 1 1 d .
C1E C 0.3904(2) 0.0553(7) 0.2086(3) 0.0261(12) Uani 1 1 d .
H1EA H 0.3772 0.1670 0.2295 0.031 Uiso 1 1 calc R
H1EB H 0.3578 -0.0314 0.2119 0.031 Uiso 1 1 calc R
C2E C 0.4490(2) -0.0038(8) 0.2630(3) 0.0425(15) Uani 1 1 d .
H2EA H 0.4413 -0.0181 0.3185 0.064 Uiso 1 1 calc R
H2EB H 0.4811 0.0836 0.2622 0.064 Uiso 1 1 calc R
H2EC H 0.4623 -0.1151 0.2433 0.064 Uiso 1 1 calc R
C3E C 0.4228(2) -0.0799(6) 0.0855(4) 0.0341(14) Uani 1 1 d .
H3EA H 0.4655 -0.0953 0.1138 0.041 Uiso 1 1 calc R
H3EB H 0.4244 -0.0580 0.0276 0.041 Uiso 1 1 calc R
C4E C 0.3881(3) -0.2495(7) 0.0917(4) 0.0442(16) Uani 1 1 d .
H4EA H 0.4089 -0.3446 0.0684 0.066 Uiso 1 1 calc R
H4EB H 0.3461 -0.2381 0.0620 0.066 Uiso 1 1 calc R
H4EC H 0.3869 -0.2747 0.1488 0.066 Uiso 1 1 calc R
C5E C 0.4391(2) 0.2305(6) 0.1137(3) 0.0218(11) Uani 1 1 d .
H5EA H 0.4256 0.3306 0.1435 0.026 Uiso 1 1 calc R
H5EB H 0.4807 0.1975 0.1412 0.026 Uiso 1 1 calc R
C6E C 0.4431(3) 0.2887(7) 0.0285(3) 0.0358(14) Uani 1 1 d .
H6EA H 0.4714 0.3872 0.0306 0.054 Uiso 1 1 calc R
H6EB H 0.4023 0.3243 0.0008 0.054 Uiso 1 1 calc R
H6EC H 0.4580 0.1923 -0.0012 0.054 Uiso 1 1 calc R
C7E C 0.3338(2) 0.1138(7) 0.0720(3) 0.0278(12) Uani 1 1 d .
H7EA H 0.3072 0.0127 0.0777 0.033 Uiso 1 1 calc R
H7EB H 0.3373 0.1240 0.0140 0.033 Uiso 1 1 calc R
C8E C 0.3030(3) 0.2781(7) 0.0975(4) 0.0457(16) Uani 1 1 d .
H8EA H 0.2624 0.2911 0.0640 0.069 Uiso 1 1 calc R
H8EB H 0.3282 0.3799 0.0901 0.069 Uiso 1 1 calc R
H8EC H 0.2986 0.2687 0.1546 0.069 Uiso 1 1 calc R

loop_
_atom_site_aniso_label
_atom_site_aniso_U_11
_atom_site_aniso_U_22
_atom_site_aniso_U_33
_atom_site_aniso_U_23
_atom_site_aniso_U_13
_atom_site_aniso_U_12
Fe1 0.0226(3) 0.0163(4) 0.0180(4) -0.0017(3) 0.0015(3) 0.0025(3)
Fe2 0.0214(3) 0.0149(3) 0.0181(3) 0.0006(3) 0.0025(3) 0.0002(3)
S1 0.0219(5) 0.0167(6) 0.0216(6) -0.0004(5) 0.0002(6) -0.0008(5)
S2 0.0185(6) 0.0197(6) 0.0175(6) -0.0019(5) 0.0011(5) 0.0000(5)
S3 0.0219(6) 0.0176(6) 0.0253(7) -0.0004(5) 0.0040(5) 0.0004(5)
O1 0.0254(18) 0.036(2) 0.029(2) -0.0079(17) 0.0087(18) 0.0039(16)
O2 0.062(3) 0.027(2) 0.028(2) -0.0058(17) 0.004(2) 0.0072(19)
O3 0.042(2) 0.028(2) 0.036(2) 0.0100(18) -0.001(2) 0.0024(19)
O4 0.029(2) 0.042(2) 0.033(2) 0.0075(19) 0.0082(17) -0.0090(18)
O5 0.047(2) 0.044(2) 0.016(2) 0.0006(17) -0.0012(17) -0.0067(18)
O6 0.034(2) 0.0204(19) 0.055(3) 0.007(2) 0.015(2) 0.0064(16)
O7 0.027(2) 0.026(2) 0.067(3) 0.015(2) -0.0004(19) -0.0074(17)
O8 0.0210(19) 0.0249(19) 0.036(2) -0.0031(17) -0.0025(16) 0.0038(15)
O9 0.061(3) 0.046(2) 0.026(2) -0.0001(18) 0.0141(19) 0.031(2)
N1 0.021(2) 0.015(2) 0.029(2) -0.0006(18) 0.0051(19) 0.0015(17)
C1 0.031(3) 0.019(2) 0.017(3) -0.0001(19) -0.001(3) 0.010(2)
C2 0.027(3) 0.019(3) 0.027(3) 0.002(2) 0.005(2) 0.005(2)
C3 0.021(3) 0.027(3) 0.017(3) -0.005(2) -0.006(2) 0.006(2)
C4 0.032(3) 0.021(3) 0.016(3) 0.002(2) 0.001(2) 0.004(2)
C5 0.025(3) 0.017(3) 0.038(3) 0.011(2) 0.007(2) 0.001(2)
C6 0.023(3) 0.021(3) 0.032(3) 0.005(2) 0.010(2) -0.008(2)
C7 0.020(2) 0.017(3) 0.027(3) 0.000(2) 0.005(2) 0.001(2)
C8 0.013(3) 0.034(3) 0.025(3) -0.003(2) 0.007(2) -0.002(2)
C9 0.018(2) 0.020(3) 0.023(3) 0.003(2) 0.009(2) -0.001(2)
C10 0.026(3) 0.014(2) 0.020(3) -0.002(2) 0.011(2) -0.003(2)
C11 0.017(2) 0.021(3) 0.020(3) -0.001(2) 0.003(2) -0.001(2)
C12 0.018(3) 0.018(3) 0.019(2) -0.003(2) 0.010(2) 0.0000(19)
C13 0.027(3) 0.016(3) 0.024(3) -0.002(2) 0.011(2) -0.003(2)
C14 0.020(3) 0.023(3) 0.023(3) 0.000(2) 0.004(2) 0.001(2)
N1E 0.028(2) 0.020(2) 0.018(2) -0.0057(18) 0.0071(18) 0.0050(18)
C1E 0.025(3) 0.034(3) 0.020(3) 0.005(2) 0.005(2) -0.006(2)
C2E 0.036(3) 0.060(4) 0.028(3) 0.017(3) -0.004(3) 0.001(3)
C3E 0.043(4) 0.024(3) 0.039(3) -0.006(3) 0.018(3) 0.000(3)
C4E 0.070(4) 0.024(3) 0.040(4) 0.001(2) 0.016(3) -0.002(3)
C5E 0.025(3) 0.021(3) 0.022(3) -0.004(2) 0.012(2) -0.002(2)
C6E 0.050(4) 0.027(3) 0.033(3) 0.001(3) 0.015(3) -0.007(3)
C7E 0.026(3) 0.030(3) 0.024(3) 0.000(2) -0.004(2) -0.002(2)
C8E 0.035(3) 0.060(4) 0.037(3) -0.003(3) -0.010(3) 0.021(3)

loop_
_atom_type_symbol
_atom_type_description
_atom_type_scat_dispersion_real
_atom_type_scat_dispersion_imag
_atom_type_scat_source
C C 0.0033 0.0016 'International Tables Vol C Tables 4.2.6.8 and 6.1.1.4'
H H 0.0000 0.0000 'International Tables Vol C Tables 4.2.6.8 and 6.1.1.4'
N N 0.0061 0.0033 'International Tables Vol C Tables 4.2.6.8 and 6.1.1.4'
O O 0.0106 0.0060 'International Tables Vol C Tables 4.2.6.8 and 6.1.1.4'
S S 0.1246 0.1234 'International Tables Vol C Tables 4.2.6.8 and 6.1.1.4'
Fe Fe 0.3463 0.8444 'International Tables Vol C Tables 4.2.6.8 and 6.1.1.4'

loop_
_geom_angle_atom_site_label_1
_geom_angle_atom_site_label_2
_geom_angle_atom_site_label_3
_geom_angle
C2 Fe1 C1 92.2(2)
C2 Fe1 C3 97.7(2)
C1 Fe1 C3 100.8(2)
C2 Fe1 S1 86.87(17)
C1 Fe1 S1 160.33(15)
C3 Fe1 S1 98.76(16)
C2 Fe1 S2 157.60(15)
C1 Fe1 S2 88.99(16)
C3 Fe1 S2 104.06(15)
S1 Fe1 S2 84.60(5)
C2 Fe1 Fe2 101.94(15)
C1 Fe1 Fe2 104.17(15)
C3 Fe1 Fe2 147.36(16)
S1 Fe1 Fe2 57.03(4)
S2 Fe1 Fe2 56.25(4)
C4 Fe2 C5 92.8(2)
C4 Fe2 C6 97.7(2)
C5 Fe2 C6 96.7(2)
C4 Fe2 S2 84.72(15)
C5 Fe2 S2 156.51(16)
C6 Fe2 S2 106.81(17)
C4 Fe2 S1 153.56(16)
C5 Fe2 S1 87.84(15)
C6 Fe2 S1 108.48(14)
S2 Fe2 S1 84.26(5)
C4 Fe2 Fe1 98.07(15)
C5 Fe2 Fe1 100.76(15)
C6 Fe2 Fe1 155.80(16)
S2 Fe2 Fe1 56.73(4)
S1 Fe2 Fe1 56.00(3)
C7 S1 Fe1 106.41(15)
C7 S1 Fe2 114.23(16)
Fe1 S1 Fe2 66.97(4)
C8 S2 Fe2 112.13(15)
C8 S2 Fe1 113.43(16)
Fe2 S2 Fe1 67.02(4)
O9 S3 O8 112.2(2)
O9 S3 O7 113.3(2)
O8 S3 O7 113.3(2)
O9 S3 C12 105.4(2)
O8 S3 C12 105.4(2)
O7 S3 C12 106.5(2)
C9 N1 C8 121.8(4)
C9 N1 C7 118.4(4)
C8 N1 C7 113.3(4)
O1 C1 Fe1 176.0(5)
O2 C2 Fe1 178.7(5)
O3 C3 Fe1 174.3(4)
O4 C4 Fe2 177.1(4)
O5 C5 Fe2 178.6(4)
O6 C6 Fe2 173.5(4)
N1 C7 S1 114.4(3)
N1 C8 S2 116.9(3)
C10 C9 C14 118.6(4)
C10 C9 N1 121.0(4)
C14 C9 N1 120.2(4)
C9 C10 C11 120.2(4)
C12 C11 C10 121.5(4)
C11 C12 C13 118.0(4)
C11 C12 S3 121.2(4)
C13 C12 S3 120.7(4)
C14 C13 C12 121.8(4)
C13 C14 C9 119.8(4)
C7E N1E C5E 111.1(4)
C7E N1E C3E 108.8(4)
C5E N1E C3E 107.9(4)
C7E N1E C1E 108.6(4)
C5E N1E C1E 108.4(3)
C3E N1E C1E 112.0(4)
C2E C1E N1E 114.6(4)
N1E C3E C4E 115.6(4)
C6E C5E N1E 115.3(4)
N1E C7E C8E 114.3(4)

loop_
_geom_bond_atom_site_label_1
_geom_bond_atom_site_label_2
_geom_bond_distance
Fe1 C2 1.773(5)
Fe1 C1 1.807(5)
Fe1 C3 1.809(5)
Fe1 S1 2.2508(13)
Fe1 S2 2.2691(13)
Fe1 Fe2 2.4986(9)
Fe2 C4 1.778(5)
Fe2 C5 1.793(6)
Fe2 C6 1.821(5)
Fe2 S2 2.2565(13)
Fe2 S1 2.2778(13)
S1 C7 1.860(5)
S2 C8 1.861(5)
S3 O9 1.435(4)
S3 O8 1.436(3)
S3 O7 1.450(4)
S3 C12 1.774(5)
O1 C1 1.128(5)
O2 C2 1.151(5)
O3 C3 1.127(5)
O4 C4 1.152(5)
O5 C5 1.149(6)
O6 C6 1.132(5)
N1 C9 1.420(6)
N1 C8 1.433(5)
N1 C7 1.449(6)
C9 C10 1.388(6)
C9 C14 1.396(6)
C10 C11 1.394(6)
C11 C12 1.367(6)
C12 C13 1.387(6)
C13 C14 1.381(6)
N1E C7E 1.498(6)
N1E C5E 1.514(6)
N1E C3E 1.513(6)
N1E C1E 1.525(6)
C1E C2E 1.523(7)
C3E C4E 1.526(7)
C5E C6E 1.512(7)
C7E C8E 1.530(7)

loop_
_geom_torsion_atom_site_label_1
_geom_torsion_atom_site_label_2
_geom_torsion_atom_site_label_3
_geom_torsion_atom_site_label_4
_geom_torsion
C2 Fe1 Fe2 C4 96.2(2)
C1 Fe1 Fe2 C4 0.8(2)
C3 Fe1 Fe2 C4 -138.1(3)
S1 Fe1 Fe2 C4 174.42(16)
S2 Fe1 Fe2 C4 -78.22(16)
C2 Fe1 Fe2 C5 1.7(2)
C1 Fe1 Fe2 C5 -93.7(2)
C3 Fe1 Fe2 C5 127.4(3)
S1 Fe1 Fe2 C5 79.96(16)
S2 Fe1 Fe2 C5 -172.68(16)
C2 Fe1 Fe2 C6 -133.6(4)
C1 Fe1 Fe2 C6 131.0(4)
C3 Fe1 Fe2 C6 -7.9(5)
S1 Fe1 Fe2 C6 -55.4(4)
S2 Fe1 Fe2 C6 52.0(4)
C2 Fe1 Fe2 S2 174.39(17)
C1 Fe1 Fe2 S2 79.01(17)
C3 Fe1 Fe2 S2 -59.9(3)
S1 Fe1 Fe2 S2 -107.36(6)
C2 Fe1 Fe2 S1 -78.25(17)
C1 Fe1 Fe2 S1 -173.62(17)
C3 Fe1 Fe2 S1 47.5(3)
S2 Fe1 Fe2 S1 107.36(6)
C2 Fe1 S1 C7 -143.7(2)
C1 Fe1 S1 C7 128.5(5)
C3 Fe1 S1 C7 -46.4(2)
S2 Fe1 S1 C7 57.01(16)
Fe2 Fe1 S1 C7 109.86(16)
C2 Fe1 S1 Fe2 106.40(15)
C1 Fe1 S1 Fe2 18.7(5)
C3 Fe1 S1 Fe2 -156.29(15)
S2 Fe1 S1 Fe2 -52.86(4)
C4 Fe2 S1 C7 -110.8(4)
C5 Fe2 S1 C7 157.1(2)
C6 Fe2 S1 C7 60.8(2)
S2 Fe2 S1 C7 -45.03(17)
Fe1 Fe2 S1 C7 -98.35(17)
C4 Fe2 S1 Fe1 -12.5(4)
C5 Fe2 S1 Fe1 -104.52(16)
C6 Fe2 S1 Fe1 159.16(18)
S2 Fe2 S1 Fe1 53.32(4)
C4 Fe2 S2 C8 -149.7(2)
C5 Fe2 S2 C8 125.4(4)
C6 Fe2 S2 C8 -53.2(2)
S1 Fe2 S2 C8 54.41(18)
Fe1 Fe2 S2 C8 107.09(18)
C4 Fe2 S2 Fe1 103.25(16)
C5 Fe2 S2 Fe1 18.3(4)
C6 Fe2 S2 Fe1 -160.28(14)
S1 Fe2 S2 Fe1 -52.68(4)
C2 Fe1 S2 C8 -119.7(5)
C1 Fe1 S2 C8 147.0(2)
C3 Fe1 S2 C8 46.1(2)
S1 Fe1 S2 C8 -51.65(17)
Fe2 Fe1 S2 C8 -105.19(17)
C2 Fe1 S2 Fe2 -14.5(4)
C1 Fe1 S2 Fe2 -107.83(16)
C3 Fe1 S2 Fe2 151.25(17)
S1 Fe1 S2 Fe2 53.55(4)
C2 Fe1 C1 O1 -28(6)
C3 Fe1 C1 O1 -127(6)
S1 Fe1 C1 O1 59(6)
S2 Fe1 C1 O1 129(6)
Fe2 Fe1 C1 O1 75(6)
C1 Fe1 C2 O2 165(19)
C3 Fe1 C2 O2 -94(19)
S1 Fe1 C2 O2 4(19)
S2 Fe1 C2 O2 72(20)
Fe2 Fe1 C2 O2 60(19)
C2 Fe1 C3 O3 45(5)
C1 Fe1 C3 O3 138(5)
S1 Fe1 C3 O3 -43(5)
S2 Fe1 C3 O3 -130(5)
Fe2 Fe1 C3 O3 -82(5)
C5 Fe2 C4 O4 142(9)
C6 Fe2 C4 O4 -121(9)
S2 Fe2 C4 O4 -15(9)
S1 Fe2 C4 O4 51(9)
Fe1 Fe2 C4 O4 41(9)
C4 Fe2 C5 O5 -133(19)
C6 Fe2 C5 O5 129(19)
S2 Fe2 C5 O5 -50(19)
S1 Fe2 C5 O5 21(19)
Fe1 Fe2 C5 O5 -34(19)
C4 Fe2 C6 O6 -42(4)
C5 Fe2 C6 O6 51(4)
S2 Fe2 C6 O6 -129(4)
S1 Fe2 C6 O6 141(4)
Fe1 Fe2 C6 O6 -173(4)
C9 N1 C7 S1 -79.9(4)
C8 N1 C7 S1 72.4(4)
Fe1 S1 C7 N1 -78.1(3)
Fe2 S1 C7 N1 -6.5(4)
C9 N1 C8 S2 90.7(5)
C7 N1 C8 S2 -60.5(5)
Fe2 S2 C8 N1 -15.2(4)
Fe1 S2 C8 N1 58.3(4)
C8 N1 C9 C10 -152.2(4)
C7 N1 C9 C10 -2.3(6)
C8 N1 C9 C14 32.5(6)
C7 N1 C9 C14 -177.7(4)
C14 C9 C10 C11 0.1(6)
N1 C9 C10 C11 -175.4(4)
C9 C10 C11 C12 -0.8(7)
C10 C11 C12 C13 1.3(7)
C10 C11 C12 S3 178.7(3)
O9 S3 C12 C11 -125.8(4)
O8 S3 C12 C11 -7.0(4)
O7 S3 C12 C11 113.6(4)
O9 S3 C12 C13 51.6(4)
O8 S3 C12 C13 170.4(4)
O7 S3 C12 C13 -69.1(4)
C11 C12 C13 C14 -1.0(7)
S3 C12 C13 C14 -178.4(3)
C12 C13 C14 C9 0.2(7)
C10 C9 C14 C13 0.2(7)
N1 C9 C14 C13 175.7(4)
C7E N1E C1E C2E 172.5(4)
C5E N1E C1E C2E -66.6(5)
C3E N1E C1E C2E 52.3(6)
C7E N1E C3E C4E -63.5(6)
C5E N1E C3E C4E 175.9(5)
C1E N1E C3E C4E 56.6(6)
C7E N1E C5E C6E -52.4(5)
C3E N1E C5E C6E 66.8(5)
C1E N1E C5E C6E -171.7(4)
C5E N1E C7E C8E -58.2(5)
C3E N1E C7E C8E -176.8(4)
C1E N1E C7E C8E 61.0(6)
